data_2311630
loop_
_publ_author_name
'Aitipamula, Srinivasulu'
'Chow, Pui Shan'
'Tan, Reginald B. H.'

_publ_section_title
;
 Solvates of the antifungal drug griseofulvin: structural, thermochemical
 and conformational analysis.
;
_journal_issue 'Pt 1'
_journal_name_full 'Acta crystallographica Section B, Structural science, crystal engineering and materials'
_journal_page_first 54
_journal_page_last 62
_journal_paper_doi 10.1107/S2052520613026711
_journal_volume 70
_journal_year 2014
_chemical_formula_sum 'C18 H20 Cl N O8'
_chemical_formula_weight 413.80
_space_group_IT_number 19
_space_group_name_Hall 'P 2ac 2ab'
_space_group_name_H-M_alt 'P 21 21 21'
_symmetry_cell_setting orthorhombic
_symmetry_space_group_name_Hall 'P 2ac 2ab'
_symmetry_space_group_name_H-M 'P 21 21 21'
_atom_sites_solution_hydrogens geom
_atom_sites_solution_primary direct
_atom_sites_solution_secondary difmap
_audit_creation_method SHELXL-97
_cell_angle_alpha 90.00
_cell_angle_beta 90.00
_cell_angle_gamma 90.00
_cell_formula_units_Z 4
_cell_length_a 8.5456(17)
_cell_length_b 11.740(2)
_cell_length_c 19.269(4)
_cell_measurement_reflns_used 5198
_cell_measurement_temperature 110(2)
_cell_measurement_theta_max 31.0819
_cell_measurement_theta_min 2.0313
_cell_volume 1933.2(6)
_computing_cell_refinement 'CrystalClear (Rigaku Inc., 2007)'
_computing_data_collection 'CrystalClear (Rigaku Inc., 2007)'
_computing_data_reduction 'CrystalClear (Rigaku Inc., 2007)'
_computing_structure_refinement 'SHELXL-97 (Sheldrick, 1997)'
_computing_structure_solution 'SHELXS-97 (Sheldrick, 1990)'
_diffrn_ambient_temperature 110(2)
_diffrn_measured_fraction_theta_full 0.999
_diffrn_measured_fraction_theta_max 0.999
_diffrn_measurement_device_type 'Rigaku Saturn 70 CCD area detector'
_diffrn_measurement_method '\w scans'
_diffrn_radiation_monochromator graphite
_diffrn_radiation_source 'fine-focus sealed tube'
_diffrn_radiation_type MoK\a
_diffrn_radiation_wavelength 0.71073
_diffrn_reflns_av_R_equivalents 0.0256
_diffrn_reflns_av_sigmaI/netI 0.0258
_diffrn_reflns_limit_h_max 9
_diffrn_reflns_limit_h_min -11
_diffrn_reflns_limit_k_max 15
_diffrn_reflns_limit_k_min -15
_diffrn_reflns_limit_l_max 25
_diffrn_reflns_limit_l_min -25
_diffrn_reflns_number 15653
_diffrn_reflns_theta_full 28.28
_diffrn_reflns_theta_max 28.28
_diffrn_reflns_theta_min 2.03
_exptl_absorpt_coefficient_mu 0.244
_exptl_absorpt_correction_T_max 0.9484
_exptl_absorpt_correction_T_min 0.9004
_exptl_absorpt_correction_type multi-scan
_exptl_absorpt_process_details 'R. H. Blessing, Acta Cryst. 1995 A51, 33-38'
_exptl_crystal_colour colorless
_exptl_crystal_density_diffrn 1.422
_exptl_crystal_density_method 'not measured'
_exptl_crystal_description block
_exptl_crystal_F_000 864
_exptl_crystal_size_max 0.44
_exptl_crystal_size_mid 0.33
_exptl_crystal_size_min 0.22
_refine_diff_density_max 0.279
_refine_diff_density_min -0.330
_refine_ls_abs_structure_details 'Flack H D (1983), Acta Cryst. A39, 876-881'
_refine_ls_abs_structure_Flack -0.02(6)
_refine_ls_extinction_method none
_refine_ls_goodness_of_fit_ref 1.142
_refine_ls_hydrogen_treatment constr
_refine_ls_matrix_type full
_refine_ls_number_parameters 258
_refine_ls_number_reflns 4791
_refine_ls_number_restraints 0
_refine_ls_restrained_S_all 1.142
_refine_ls_R_factor_all 0.0410
_refine_ls_R_factor_gt 0.0401
_refine_ls_shift/su_max 0.000
_refine_ls_shift/su_mean 0.000
_refine_ls_structure_factor_coef Fsqd
_refine_ls_weighting_details 'calc w=1/[\s^2^(Fo^2^)+(0.0605P)^2^+0.3891P] where P=(Fo^2^+2Fc^2^)/3'
_refine_ls_weighting_scheme calc
_refine_ls_wR_factor_gt 0.1090
_refine_ls_wR_factor_ref 0.1099
_reflns_number_gt 4703
_reflns_number_total 4791
_reflns_threshold_expression >2sigma(I)
_cod_data_source_file zb5031sup1.cif
_cod_data_source_block GF-NM
_cod_original_sg_symbol_H-M 'P21 21 21'
_cod_database_code 2311630

loop_
_symmetry_equiv_pos_as_xyz
'x, y, z'
'-x+1/2, -y, z+1/2'
'-x, y+1/2, -z+1/2'
'x+1/2, -y+1/2, -z'

loop_
_atom_site_type_symbol
_atom_site_label
_atom_site_fract_x
_atom_site_fract_y
_atom_site_fract_z
_atom_site_U_iso_or_equiv
_atom_site_adp_type
_atom_site_calc_flag
_atom_site_refinement_flags
_atom_site_occupancy
_atom_site_symmetry_multiplicity
Cl Cl1 0.10461(5) 0.09159(4) 0.07669(2) 0.02513(11) Uani d . 1 1
O O5 0.24075(15) 0.31871(11) 0.07482(8) 0.0256(3) Uani d . 1 1
O O4 0.78786(16) -0.06498(11) 0.11357(8) 0.0256(3) Uani d . 1 1
O O3 0.37426(15) -0.07102(10) 0.09214(7) 0.0207(3) Uani d . 1 1
O O6 0.77866(15) 0.19309(11) 0.09915(7) 0.0237(3) Uani d . 1 1
O O2 0.51498(17) -0.16627(11) -0.01456(7) 0.0256(3) Uani d . 1 1
C C12 0.3000(2) 0.12555(15) 0.08278(9) 0.0203(3) Uani d . 1 1
C C11 0.3537(2) 0.23895(14) 0.08133(9) 0.0202(3) Uani d . 1 1
C C10 0.5141(2) 0.26543(14) 0.08674(9) 0.0202(3) Uani d . 1 1
H H10 0.5477 0.3425 0.0856 0.024 Uiso calc R 1 1
C C8 0.57096(19) 0.06441(14) 0.09584(9) 0.0189(3) Uani d . 1 1
C C7 0.6497(2) -0.04254(15) 0.10602(9) 0.0197(3) Uani d . 1 1
C C13 0.4106(2) 0.04154(14) 0.08966(9) 0.0194(3) Uani d . 1 1
C C9 0.6231(2) 0.17802(14) 0.09384(9) 0.0192(3) Uani d . 1 1
C C16 0.2862(2) 0.43617(14) 0.06938(11) 0.0278(4) Uani d . 1 1
H H16A 0.3414 0.4591 0.1117 0.042 Uiso calc R 1 1
H H16B 0.1928 0.4836 0.0634 0.042 Uiso calc R 1 1
H H16C 0.3555 0.4459 0.0293 0.042 Uiso calc R 1 1
C C17 0.8349(2) 0.30797(15) 0.10406(11) 0.0242(4) Uani d . 1 1
H H17A 0.8043 0.3503 0.0624 0.036 Uiso calc R 1 1
H H17B 0.9492 0.3075 0.1081 0.036 Uiso calc R 1 1
H H17C 0.7895 0.3446 0.1451 0.036 Uiso calc R 1 1
C C4 0.5174(2) -0.13393(14) 0.10556(9) 0.0202(3) Uani d . 1 1
C C3 0.5468(2) -0.21592(15) 0.04676(10) 0.0225(4) Uani d . 1 1
C C5 0.4961(2) -0.19527(16) 0.17478(10) 0.0246(4) Uani d . 1 1
H H5 0.3955 -0.2386 0.1719 0.029 Uiso calc R 1 1
O O1 0.7042(3) -0.45623(15) 0.13399(10) 0.0563(6) Uani d . 1 1
C C2 0.6076(3) -0.31998(16) 0.05644(10) 0.0295(4) Uani d . 1 1
H H2 0.6238 -0.3681 0.0174 0.035 Uiso calc R 1 1
C C6 0.6264(3) -0.28207(16) 0.18613(11) 0.0297(4) Uani d . 1 1
H H6A 0.7256 -0.2410 0.1951 0.036 Uiso calc R 1 1
H H6B 0.6018 -0.3279 0.2279 0.036 Uiso calc R 1 1
C C15 0.5478(3) -0.23158(19) -0.07599(11) 0.0344(5) Uani d . 1 1
H H15A 0.6597 -0.2494 -0.0778 0.052 Uiso calc R 1 1
H H15B 0.5184 -0.1874 -0.1171 0.052 Uiso calc R 1 1
H H15C 0.4874 -0.3026 -0.0749 0.052 Uiso calc R 1 1
C C14 0.4816(3) -0.11285(19) 0.23569(10) 0.0328(5) Uani d . 1 1
H H14A 0.4574 -0.1556 0.2781 0.049 Uiso calc R 1 1
H H14B 0.3976 -0.0582 0.2264 0.049 Uiso calc R 1 1
H H14C 0.5806 -0.0719 0.2418 0.049 Uiso calc R 1 1
C C1 0.6492(3) -0.36114(17) 0.12535(12) 0.0334(5) Uani d . 1 1
N N1 0.0925(3) 0.60691(17) 0.24641(10) 0.0380(4) Uani d . 1 1
O O7 0.0178(3) 0.69429(16) 0.25471(10) 0.0544(5) Uani d . 1 1
C C18 0.0079(3) 0.4970(2) 0.24978(14) 0.0414(5) Uani d . 1 1
H H18A -0.0070 0.4752 0.2984 0.062 Uiso calc R 1 1
H H18B 0.0690 0.4382 0.2259 0.062 Uiso calc R 1 1
H H18C -0.0943 0.5049 0.2272 0.062 Uiso calc R 1 1
O O8 0.2333(3) 0.60421(19) 0.23539(12) 0.0596(5) Uani d . 1 1

loop_
_atom_site_aniso_label
_atom_site_aniso_U_11
_atom_site_aniso_U_22
_atom_site_aniso_U_33
_atom_site_aniso_U_12
_atom_site_aniso_U_13
_atom_site_aniso_U_23
Cl1 0.01660(18) 0.0255(2) 0.0333(2) 0.00091(16) -0.00179(17) -0.00053(17)
O5 0.0198(6) 0.0194(6) 0.0376(7) 0.0048(5) -0.0016(6) 0.0023(6)
O4 0.0173(6) 0.0222(6) 0.0373(7) 0.0031(5) -0.0036(5) -0.0010(5)
O3 0.0165(6) 0.0161(5) 0.0294(6) -0.0001(4) -0.0005(5) 0.0000(4)
O6 0.0166(6) 0.0170(6) 0.0374(7) -0.0003(5) -0.0012(5) -0.0023(5)
O2 0.0289(7) 0.0255(6) 0.0223(6) 0.0002(6) -0.0012(5) -0.0019(5)
C12 0.0167(8) 0.0215(8) 0.0225(8) 0.0010(6) -0.0017(6) 0.0014(6)
C11 0.0185(8) 0.0194(7) 0.0228(8) 0.0049(6) 0.0011(6) -0.0001(6)
C10 0.0204(8) 0.0171(7) 0.0229(8) 0.0004(6) 0.0013(7) -0.0010(6)
C8 0.0165(8) 0.0181(7) 0.0222(8) 0.0009(6) -0.0021(6) -0.0016(6)
C7 0.0202(8) 0.0175(7) 0.0213(8) 0.0016(6) -0.0007(6) -0.0009(6)
C13 0.0205(8) 0.0160(7) 0.0218(7) -0.0003(6) 0.0010(6) 0.0008(6)
C9 0.0167(8) 0.0177(7) 0.0233(8) -0.0004(6) -0.0005(6) -0.0017(6)
C16 0.0263(9) 0.0189(8) 0.0382(10) 0.0061(7) -0.0016(8) 0.0024(7)
C17 0.0198(8) 0.0177(7) 0.0350(9) -0.0014(6) -0.0005(7) -0.0023(7)
C4 0.0198(8) 0.0166(7) 0.0242(8) 0.0012(6) -0.0004(7) -0.0014(6)
C3 0.0211(8) 0.0202(8) 0.0261(8) -0.0019(7) 0.0004(7) -0.0007(7)
C5 0.0251(9) 0.0220(8) 0.0267(8) 0.0005(7) 0.0016(7) 0.0019(7)
O1 0.0879(16) 0.0271(8) 0.0538(11) 0.0247(10) -0.0044(11) 0.0036(7)
C2 0.0355(10) 0.0197(8) 0.0333(9) 0.0011(8) 0.0026(8) -0.0048(7)
C6 0.0357(11) 0.0230(8) 0.0303(9) 0.0025(8) -0.0052(8) 0.0051(7)
C15 0.0424(12) 0.0367(10) 0.0241(9) -0.0062(9) 0.0032(9) -0.0074(9)
C14 0.0398(12) 0.0356(11) 0.0232(9) 0.0055(9) 0.0040(8) 0.0006(8)
C1 0.0400(12) 0.0201(8) 0.0400(11) 0.0070(8) -0.0009(9) 0.0017(8)
N1 0.0457(12) 0.0394(10) 0.0290(8) 0.0033(9) -0.0066(8) 0.0047(7)
O7 0.0738(14) 0.0436(10) 0.0457(10) 0.0145(10) -0.0172(10) -0.0040(8)
C18 0.0397(13) 0.0449(14) 0.0395(11) -0.0027(10) -0.0083(10) 0.0010(10)
O8 0.0510(12) 0.0610(12) 0.0669(13) -0.0056(11) 0.0095(10) 0.0192(11)

loop_
_atom_type_symbol
_atom_type_description
_atom_type_scat_dispersion_real
_atom_type_scat_dispersion_imag
_atom_type_scat_source
C C 0.0033 0.0016 'International Tables Vol C Tables 4.2.6.8 and 6.1.1.4'
H H 0.0000 0.0000 'International Tables Vol C Tables 4.2.6.8 and 6.1.1.4'
N N 0.0061 0.0033 'International Tables Vol C Tables 4.2.6.8 and 6.1.1.4'
O O 0.0106 0.0060 'International Tables Vol C Tables 4.2.6.8 and 6.1.1.4'
Cl Cl 0.1484 0.1585 'International Tables Vol C Tables 4.2.6.8 and 6.1.1.4'

loop_
_geom_angle_atom_site_label_1
_geom_angle_atom_site_label_2
_geom_angle_atom_site_label_3
_geom_angle
C11 O5 C16 118.61(14)
C13 O3 C4 107.95(13)
C9 O6 C17 117.36(14)
C3 O2 C15 116.91(15)
C13 C12 C11 117.18(16)
C13 C12 Cl1 120.55(13)
C11 C12 Cl1 122.27(13)
O5 C11 C12 115.10(15)
O5 C11 C10 123.30(15)
C12 C11 C10 121.60(15)
C9 C10 C11 119.69(16)
C9 C10 H10 120.2
C11 C10 H10 120.2
C13 C8 C9 119.28(15)
C13 C8 C7 107.59(15)
C9 C8 C7 133.09(16)
O4 C7 C8 131.21(17)
O4 C7 C4 123.70(16)
C8 C7 C4 105.10(14)
O3 C13 C12 123.02(16)
O3 C13 C8 114.02(15)
C12 C13 C8 122.95(16)
O6 C9 C10 124.87(16)
O6 C9 C8 115.84(15)
C10 C9 C8 119.29(16)
O5 C16 H16A 109.5
O5 C16 H16B 109.5
H16A C16 H16B 109.5
O5 C16 H16C 109.5
H16A C16 H16C 109.5
H16B C16 H16C 109.5
O6 C17 H17A 109.5
O6 C17 H17B 109.5
H17A C17 H17B 109.5
O6 C17 H17C 109.5
H17A C17 H17C 109.5
H17B C17 H17C 109.5
O3 C4 C3 109.35(14)
O3 C4 C5 107.14(15)
C3 C4 C5 112.04(14)
O3 C4 C7 105.20(13)
C3 C4 C7 108.83(15)
C5 C4 C7 113.98(15)
C2 C3 O2 126.55(17)
C2 C3 C4 122.80(17)
O2 C3 C4 110.46(15)
C6 C5 C14 111.86(16)
C6 C5 C4 110.68(16)
C14 C5 C4 112.49(15)
C6 C5 H5 107.2
C14 C5 H5 107.2
C4 C5 H5 107.2
C3 C2 C1 121.58(18)
C3 C2 H2 119.2
C1 C2 H2 119.2
C1 C6 C5 113.23(17)
C1 C6 H6A 108.9
C5 C6 H6A 108.9
C1 C6 H6B 108.9
C5 C6 H6B 108.9
H6A C6 H6B 107.7
O2 C15 H15A 109.5
O2 C15 H15B 109.5
H15A C15 H15B 109.5
O2 C15 H15C 109.5
H15A C15 H15C 109.5
H15B C15 H15C 109.5
C5 C14 H14A 109.5
C5 C14 H14B 109.5
H14A C14 H14B 109.5
C5 C14 H14C 109.5
H14A C14 H14C 109.5
H14B C14 H14C 109.5
O1 C1 C2 121.4(2)
O1 C1 C6 120.4(2)
C2 C1 C6 118.19(17)
O7 N1 O8 124.1(3)
O7 N1 C18 118.1(2)
O8 N1 C18 117.8(2)
N1 C18 H18A 109.5
N1 C18 H18B 109.5
H18A C18 H18B 109.5
N1 C18 H18C 109.5
H18A C18 H18C 109.5
H18B C18 H18C 109.5

loop_
_geom_bond_atom_site_label_1
_geom_bond_atom_site_label_2
_geom_bond_distance
Cl1 C12 1.7208(18)
O5 C11 1.351(2)
O5 C16 1.437(2)
O4 C7 1.218(2)
O3 C13 1.3584(19)
O3 C4 1.452(2)
O6 C9 1.345(2)
O6 C17 1.435(2)
O2 C3 1.345(2)
O2 C15 1.438(2)
C12 C13 1.372(2)
C12 C11 1.408(2)
C11 C10 1.409(2)
C10 C9 1.393(2)
C10 H10 0.9500
C8 C13 1.401(2)
C8 C9 1.407(2)
C8 C7 1.438(2)
C7 C4 1.559(3)
C16 H16A 0.9800
C16 H16B 0.9800
C16 H16C 0.9800
C17 H17A 0.9800
C17 H17B 0.9800
C17 H17C 0.9800
C4 C3 1.508(2)
C4 C5 1.527(3)
C3 C2 1.340(3)
C5 C6 1.525(3)
C5 C14 1.526(3)
C5 H5 1.0000
O1 C1 1.223(3)
C2 C1 1.457(3)
C2 H2 0.9500
C6 C1 1.507(3)
C6 H6A 0.9900
C6 H6B 0.9900
C15 H15A 0.9800
C15 H15B 0.9800
C15 H15C 0.9800
C14 H14A 0.9800
C14 H14B 0.9800
C14 H14C 0.9800
N1 O7 1.219(3)
N1 O8 1.222(3)
N1 C18 1.480(3)
C18 H18A 0.9800
C18 H18B 0.9800
C18 H18C 0.9800
